data_4311032
loop_
_publ_author_name
'Nathan A. Eckert'
'Jeremy M. Smith'
'Rene J. Lachicotte'
'Patrick L. Holland'

_publ_section_title
;
 Low-Coordinate Iron(II) Amido Complexes of \b-Diketiminates: Synthesis,
 Structure, and Reactivity
;
_journal_name_full 'Inorganic Chemistry'
_journal_page_first 3306
_journal_page_last 3321
_journal_paper_doi 10.1021/ic035483x
_journal_volume 43
_journal_year 2004
_chemical_formula_sum 'C47 H71 Fe N3'
_chemical_formula_weight 733.92
_chemical_name_common holne24
_chemical_name_systematic
;
 ?
;
_space_group_IT_number 19
_symmetry_cell_setting orthorhombic
_symmetry_space_group_name_Hall 'P 2ac 2ab'
_symmetry_space_group_name_H-M 'P 21 21 21'
_atom_sites_solution_hydrogens geom
_atom_sites_solution_primary direct
_atom_sites_solution_secondary difmap
_audit_creation_method SHELXL-97
_cell_angle_alpha 90.00
_cell_angle_beta 90.00
_cell_angle_gamma 90.00
_cell_formula_units_Z 4
_cell_length_a 13.5816(8)
_cell_length_b 15.0241(9)
_cell_length_c 21.6332(13)
_cell_measurement_reflns_used 10515
_cell_measurement_temperature 193(2)
_cell_measurement_theta_max 28
_cell_measurement_theta_min 2
_cell_volume 4414.3(5)
_computing_structure_refinement 'SHELXL-97 (Sheldrick, 1997)'
_diffrn_ambient_temperature 193(2)
_diffrn_measured_fraction_theta_full 0.979
_diffrn_measured_fraction_theta_max 0.979
_diffrn_measurement_device_type 'CCD area detector'
_diffrn_measurement_method 'phi and omega scans'
_diffrn_radiation_monochromator graphite
_diffrn_radiation_source 'fine-focus sealed tube'
_diffrn_radiation_type MoK\a
_diffrn_radiation_wavelength 0.71073
_diffrn_reflns_av_R_equivalents 0.0181
_diffrn_reflns_av_sigmaI/netI 0.0237
_diffrn_reflns_limit_h_max 18
_diffrn_reflns_limit_h_min -10
_diffrn_reflns_limit_k_max 19
_diffrn_reflns_limit_k_min -20
_diffrn_reflns_limit_l_max 28
_diffrn_reflns_limit_l_min -24
_diffrn_reflns_number 28425
_diffrn_reflns_theta_full 28.30
_diffrn_reflns_theta_max 28.30
_diffrn_reflns_theta_min 1.65
_exptl_absorpt_coefficient_mu 0.375
_exptl_absorpt_correction_T_max 0.928
_exptl_absorpt_correction_T_min 0.816
_exptl_absorpt_correction_type empirical
_exptl_absorpt_process_details sadabs
_exptl_crystal_colour Red
_exptl_crystal_density_diffrn 1.104
_exptl_crystal_density_meas ?
_exptl_crystal_density_method 'not measured'
_exptl_crystal_description Cluster
_exptl_crystal_F_000 1600
_exptl_crystal_size_max 0.20
_exptl_crystal_size_mid 0.36
_exptl_crystal_size_min 0.48
_refine_diff_density_max 0.492
_refine_diff_density_min -0.320
_refine_diff_density_rms 0.046
_refine_ls_abs_structure_details 'Flack H D (1983), Acta Cryst. A39, 876-881'
_refine_ls_abs_structure_Flack 0.008(11)
_refine_ls_extinction_method none
_refine_ls_goodness_of_fit_ref 1.063
_refine_ls_hydrogen_treatment mixed
_refine_ls_matrix_type full
_refine_ls_number_parameters 460
_refine_ls_number_reflns 10515
_refine_ls_number_restraints 0
_refine_ls_restrained_S_all 1.063
_refine_ls_R_factor_all 0.0496
_refine_ls_R_factor_gt 0.0440
_refine_ls_shift/su_max 0.002
_refine_ls_shift/su_mean 0.000
_refine_ls_structure_factor_coef Fsqd
_refine_ls_weighting_details 'calc w=1/[\s^2^(Fo^2^)+(0.0593P)^2^+0.8621P] where P=(Fo^2^+2Fc^2^)/3'
_refine_ls_weighting_scheme calc
_refine_ls_wR_factor_gt 0.1049
_refine_ls_wR_factor_ref 0.1075
_reflns_number_gt 9576
_reflns_number_total 10515
_reflns_threshold_expression >2sigma(I)
_cod_data_source_file ic035483xsi20031224_095602_14.cif
_cod_data_source_block L(tBu)FeNHdipp
_cod_depositor_comments
;
The following automatic conversions were performed:
'_symmetry_cell_setting' value 'Orthorhombic' changed to 'orthorhombic'
according to '/home/saulius/struct/CIF-dictionaries/cif_core.dic'
dictionary named 'cif_core.dic' version 2.4.1 from 2010-06-29.

Automatic conversion script
Id: cif_fix_enum 1527 2010-12-29 10:47:43Z saulius 

The following automatic conversions were performed:

'_exptl_crystal_density_meas' value 'na' was changed to '?' - the
value is perceived as not measured.

Automatic conversion script
Id: cif_fix_values 3008 2015-01-20 13:52:24Z robertas 
;
_cod_database_code 4311032

loop_
_symmetry_equiv_pos_as_xyz
'x, y, z'
'-x+1/2, -y, z+1/2'
'x+1/2, -y+1/2, -z'
'-x, y+1/2, -z+1/2'

loop_
_atom_site_label
_atom_site_type_symbol
_atom_site_fract_x
_atom_site_fract_y
_atom_site_fract_z
_atom_site_U_iso_or_equiv
_atom_site_adp_type
_atom_site_occupancy
_atom_site_symmetry_multiplicity
_atom_site_calc_flag
_atom_site_refinement_flags
_atom_site_disorder_assembly
_atom_site_disorder_group
Fe1 Fe -0.968304(19) -0.527137(19) -0.492753(12) 0.03053(8) Uani 1 1 d . . .
N11 N -0.87206(11) -0.53971(10) -0.56052(6) 0.0254(3) Uani 1 1 d . . .
N21 N -0.86722(12) -0.49322(10) -0.42859(7) 0.0272(3) Uani 1 1 d . . .
C11 C -0.69777(14) -0.52927(17) -0.60857(8) 0.0378(4) Uani 1 1 d . . .
C21 C -0.77480(13) -0.52611(13) -0.55514(7) 0.0268(3) Uani 1 1 d . . .
C31 C -0.73213(13) -0.50471(12) -0.49817(8) 0.0299(4) Uani 1 1 d . . .
H31A H -0.6638 -0.5011 -0.4997 0.036 Uiso 1 1 calc R . .
C41 C -0.77112(14) -0.48747(12) -0.43900(8) 0.0264(4) Uani 1 1 d . . .
C51 C -0.68927(14) -0.46431(14) -0.39075(8) 0.0317(4) Uani 1 1 d . . .
C61 C -0.6511(2) -0.43604(18) -0.61331(11) 0.0533(6) Uani 1 1 d . . .
H61A H -0.6032 -0.4357 -0.6460 0.080 Uiso 1 1 calc R . .
H61B H -0.6195 -0.4215 -0.5749 0.080 Uiso 1 1 calc R . .
H61C H -0.7014 -0.3929 -0.6220 0.080 Uiso 1 1 calc R . .
C71 C -0.61666(18) -0.59751(19) -0.59272(12) 0.0502(6) Uani 1 1 d . . .
H71A H -0.5693 -0.5994 -0.6256 0.075 Uiso 1 1 calc R . .
H71B H -0.6457 -0.6553 -0.5876 0.075 Uiso 1 1 calc R . .
H71C H -0.5845 -0.5802 -0.5551 0.075 Uiso 1 1 calc R . .
C81 C -0.73411(19) -0.5528(3) -0.67358(10) 0.0717(10) Uani 1 1 d . . .
H81A H -0.6796 -0.5522 -0.7018 0.107 Uiso 1 1 calc R . .
H81B H -0.7823 -0.5099 -0.6866 0.107 Uiso 1 1 calc R . .
H81C H -0.7633 -0.6110 -0.6731 0.107 Uiso 1 1 calc R . .
C91 C -0.63169(18) -0.38211(16) -0.41298(11) 0.0460(5) Uani 1 1 d . . .
H91A H -0.5814 -0.3678 -0.3834 0.069 Uiso 1 1 calc R . .
H91B H -0.6759 -0.3326 -0.4172 0.069 Uiso 1 1 calc R . .
H91C H -0.6018 -0.3947 -0.4522 0.069 Uiso 1 1 calc R . .
C101 C -0.61902(18) -0.54440(17) -0.38627(10) 0.0460(5) Uani 1 1 d . . .
H10A H -0.5682 -0.5318 -0.3567 0.069 Uiso 1 1 calc R . .
H10B H -0.5899 -0.5554 -0.4260 0.069 Uiso 1 1 calc R . .
H10C H -0.6552 -0.5960 -0.3733 0.069 Uiso 1 1 calc R . .
C111 C -0.72275(17) -0.44400(18) -0.32454(9) 0.0447(5) Uani 1 1 d . . .
H11A H -0.6663 -0.4311 -0.2994 0.067 Uiso 1 1 calc R . .
H11B H -0.7568 -0.4947 -0.3080 0.067 Uiso 1 1 calc R . .
H11C H -0.7661 -0.3935 -0.3248 0.067 Uiso 1 1 calc R . .
C12 C -0.92032(14) -0.56904(13) -0.61612(9) 0.0296(4) Uani 1 1 d . . .
C22 C -0.97002(18) -0.50695(13) -0.65322(9) 0.0370(4) Uani 1 1 d . . .
C32 C -1.01857(18) -0.53836(19) -0.70624(10) 0.0500(6) Uani 1 1 d . . .
H32A H -1.0517 -0.4983 -0.7316 0.060 Uiso 1 1 calc R . .
C42 C -1.0180(2) -0.6263(2) -0.72119(12) 0.0600(7) Uani 1 1 d . . .
H42A H -1.0490 -0.6455 -0.7571 0.072 Uiso 1 1 calc R . .
C52 C -0.9717(2) -0.68702(19) -0.68351(14) 0.0648(8) Uani 1 1 d . . .
H52A H -0.9734 -0.7471 -0.6938 0.078 Uiso 1 1 calc R . .
C62 C -0.92222(18) -0.66025(16) -0.63018(12) 0.0463(6) Uani 1 1 d . . .
C72 C -0.9715(3) -0.40875(16) -0.63824(13) 0.0601(7) Uani 1 1 d . . .
H72A H -0.9255 -0.3984 -0.6041 0.072 Uiso 1 1 calc R . .
C82 C -0.9374(4) -0.3526(3) -0.6936(2) 0.1089(16) Uani 1 1 d . . .
H82A H -0.8726 -0.3711 -0.7059 0.163 Uiso 1 1 calc R . .
H82B H -0.9360 -0.2909 -0.6821 0.163 Uiso 1 1 calc R . .
H82C H -0.9823 -0.3607 -0.7274 0.163 Uiso 1 1 calc R . .
C92 C -1.0752(3) -0.3802(2) -0.6166(2) 0.0897(11) Uani 1 1 d . . .
H92A H -1.0941 -0.4148 -0.5813 0.134 Uiso 1 1 calc R . .
H92B H -1.1216 -0.3897 -0.6494 0.134 Uiso 1 1 calc R . .
H92C H -1.0745 -0.3182 -0.6057 0.134 Uiso 1 1 calc R . .
C102 C -0.8724(2) -0.72792(17) -0.58786(17) 0.0692(9) Uani 1 1 d . . .
H10D H -0.8178 -0.6976 -0.5670 0.083 Uiso 1 1 calc R . .
C112 C -0.9425(3) -0.7614(3) -0.5380(2) 0.1093(17) Uani 1 1 d . . .
H11D H -0.9687 -0.7117 -0.5155 0.164 Uiso 1 1 calc R . .
H11E H -0.9076 -0.7999 -0.5102 0.164 Uiso 1 1 calc R . .
H11F H -0.9955 -0.7938 -0.5570 0.164 Uiso 1 1 calc R . .
C122 C -0.8292(4) -0.8071(3) -0.6235(3) 0.152(3) Uani 1 1 d . . .
H12A H -0.7990 -0.8477 -0.5950 0.228 Uiso 1 1 calc R . .
H12B H -0.7808 -0.7861 -0.6523 0.228 Uiso 1 1 calc R . .
H12C H -0.8809 -0.8370 -0.6455 0.228 Uiso 1 1 calc R . .
C13 C -0.91581(13) -0.46740(14) -0.37226(8) 0.0314(4) Uani 1 1 d . . .
C23 C -0.93907(16) -0.37716(15) -0.36233(11) 0.0412(5) Uani 1 1 d . . .
C33 C -0.9918(2) -0.3558(2) -0.30861(13) 0.0591(7) Uani 1 1 d . . .
H33A H -1.0063 -0.2964 -0.3004 0.071 Uiso 1 1 calc R . .
C43 C -1.0222(2) -0.4196(2) -0.26812(12) 0.0632(8) Uani 1 1 d . . .
H43A H -1.0575 -0.4035 -0.2330 0.076 Uiso 1 1 calc R . .
C53 C -1.00094(19) -0.5076(2) -0.27902(11) 0.0530(7) Uani 1 1 d . . .
H53A H -1.0230 -0.5506 -0.2513 0.064 Uiso 1 1 calc R . .
C63 C -0.94668(15) -0.53404(16) -0.33099(9) 0.0380(4) Uani 1 1 d . . .
C73 C -0.9076(2) -0.30519(16) -0.40760(14) 0.0532(6) Uani 1 1 d . . .
H73A H -0.8530 -0.3293 -0.4321 0.064 Uiso 1 1 calc R . .
C83 C -0.9899(3) -0.2822(2) -0.45221(16) 0.0735(9) Uani 1 1 d . . .
H83A H -1.0127 -0.3355 -0.4721 0.110 Uiso 1 1 calc R . .
H83B H -0.9659 -0.2413 -0.4828 0.110 Uiso 1 1 calc R . .
H83C H -1.0433 -0.2553 -0.4299 0.110 Uiso 1 1 calc R . .
C93 C -0.8700(3) -0.2202(2) -0.3756(2) 0.0892(12) Uani 1 1 d . . .
H93A H -0.8179 -0.2353 -0.3475 0.134 Uiso 1 1 calc R . .
H93B H -0.9229 -0.1929 -0.3532 0.134 Uiso 1 1 calc R . .
H93C H -0.8457 -0.1795 -0.4062 0.134 Uiso 1 1 calc R . .
C103 C -0.9198(2) -0.63112(16) -0.33971(10) 0.0482(6) Uani 1 1 d . . .
H10E H -0.8782 -0.6359 -0.3766 0.058 Uiso 1 1 calc R . .
C113 C -0.8625(2) -0.66795(19) -0.28492(13) 0.0619(7) Uani 1 1 d . . .
H11G H -0.8049 -0.6322 -0.2781 0.093 Uiso 1 1 calc R . .
H11H H -0.8431 -0.7282 -0.2934 0.093 Uiso 1 1 calc R . .
H11I H -0.9033 -0.6667 -0.2487 0.093 Uiso 1 1 calc R . .
C123 C -1.0104(3) -0.6894(2) -0.34938(18) 0.0896(12) Uani 1 1 d . . .
H12D H -1.0472 -0.6678 -0.3841 0.134 Uiso 1 1 calc R . .
H12E H -1.0509 -0.6876 -0.3130 0.134 Uiso 1 1 calc R . .
H12F H -0.9901 -0.7496 -0.3571 0.134 Uiso 1 1 calc R . .
N14 N -1.10126(12) -0.52534(15) -0.46449(8) 0.0412(4) Uani 1 1 d . . .
H14A H -1.1009 -0.5411 -0.4263 0.049 Uiso 1 1 calc R . .
C14 C -1.19937(16) -0.50858(16) -0.48102(11) 0.0421(5) Uani 1 1 d . . .
C24 C -1.25862(17) -0.45213(16) -0.44366(14) 0.0524(6) Uani 1 1 d . . .
C34 C -1.3562(2) -0.4368(2) -0.4611(2) 0.0778(10) Uani 1 1 d . . .
H34A H -1.3947 -0.3996 -0.4367 0.093 Uiso 1 1 calc R . .
C44 C -1.3961(2) -0.4729(3) -0.5109(2) 0.0841(11) Uani 1 1 d . . .
H44A H -1.4614 -0.4611 -0.5208 0.101 Uiso 1 1 calc R . .
C54 C -1.3409(2) -0.5277(3) -0.54796(15) 0.0748(10) Uani 1 1 d . . .
H54A H -1.3693 -0.5519 -0.5833 0.090 Uiso 1 1 calc R . .
C64 C -1.24170(19) -0.5483(2) -0.53366(12) 0.0584(7) Uani 1 1 d . . .
C74 C -1.2228(2) -0.4109(2) -0.38404(18) 0.0726(10) Uani 1 1 d . . .
H74A H -1.1507 -0.4136 -0.3845 0.087 Uiso 1 1 calc R . .
C84 C -1.2517(3) -0.3129(3) -0.3772(3) 0.158(3) Uani 1 1 d . . .
H84A H -1.2279 -0.2800 -0.4122 0.237 Uiso 1 1 calc R . .
H84B H -1.2231 -0.2892 -0.3401 0.237 Uiso 1 1 calc R . .
H84C H -1.3221 -0.3080 -0.3751 0.237 Uiso 1 1 calc R . .
C94 C -1.2580(3) -0.4656(4) -0.32869(17) 0.1090(16) Uani 1 1 d . . .
H94A H -1.2346 -0.4388 -0.2912 0.163 Uiso 1 1 calc R . .
H94B H -1.2328 -0.5251 -0.3319 0.163 Uiso 1 1 calc R . .
H94C H -1.3286 -0.4673 -0.3283 0.163 Uiso 1 1 calc R . .
C104 C -1.1872(2) -0.6183(3) -0.56902(15) 0.0973(16) Uani 1 1 d . . .
H10F H -1.1183 -0.5992 -0.5717 0.117 Uiso 1 1 calc R . .
C114 C -1.2244(4) -0.6315(6) -0.6354(2) 0.218(5) Uani 1 1 d . . .
H11J H -1.2237 -0.5755 -0.6568 0.326 Uiso 1 1 calc R . .
H11K H -1.2904 -0.6544 -0.6345 0.326 Uiso 1 1 calc R . .
H11L H -1.1823 -0.6730 -0.6565 0.326 Uiso 1 1 calc R . .
C124 C -1.1891(3) -0.7083(3) -0.5328(3) 0.133(2) Uani 1 1 d . . .
H12G H -1.1647 -0.6990 -0.4917 0.199 Uiso 1 1 calc R . .
H12H H -1.1484 -0.7510 -0.5537 0.199 Uiso 1 1 calc R . .
H12I H -1.2555 -0.7301 -0.5309 0.199 Uiso 1 1 calc R . .

loop_
_atom_site_aniso_label
_atom_site_aniso_U_11
_atom_site_aniso_U_22
_atom_site_aniso_U_33
_atom_site_aniso_U_23
_atom_site_aniso_U_13
_atom_site_aniso_U_12
Fe1 0.02386(12) 0.03926(14) 0.02847(12) -0.00548(11) -0.00091(10) -0.00169(12)
N11 0.0284(7) 0.0259(7) 0.0219(7) -0.0020(6) -0.0024(5) 0.0004(6)
N21 0.0298(8) 0.0299(8) 0.0220(7) -0.0038(5) 0.0010(6) -0.0017(6)
C11 0.0309(9) 0.0576(12) 0.0249(8) -0.0065(10) 0.0011(7) 0.0000(10)
C21 0.0308(9) 0.0270(8) 0.0225(7) 0.0021(7) -0.0002(6) 0.0046(8)
C31 0.0247(8) 0.0398(9) 0.0254(9) -0.0004(7) -0.0002(7) -0.0016(6)
C41 0.0309(9) 0.0252(9) 0.0230(8) -0.0016(7) -0.0025(7) -0.0017(7)
C51 0.0302(9) 0.0420(10) 0.0228(8) -0.0045(8) -0.0020(7) -0.0055(9)
C61 0.0493(14) 0.0693(17) 0.0412(12) 0.0182(11) 0.0052(11) -0.0066(12)
C71 0.0375(12) 0.0631(15) 0.0499(13) -0.0144(12) 0.0071(10) 0.0105(11)
C81 0.0408(13) 0.148(3) 0.0257(11) -0.0207(15) 0.0051(9) -0.0030(16)
C91 0.0420(12) 0.0551(14) 0.0410(12) -0.0045(10) -0.0014(10) -0.0184(11)
C101 0.0456(12) 0.0559(14) 0.0365(11) -0.0047(10) -0.0124(9) 0.0089(11)
C111 0.0379(11) 0.0700(16) 0.0263(10) -0.0097(9) -0.0042(8) -0.0108(10)
C12 0.0272(9) 0.0357(10) 0.0259(9) -0.0046(7) -0.0038(7) -0.0006(7)
C22 0.0388(10) 0.0413(10) 0.0308(9) 0.0045(7) -0.0073(9) -0.0024(9)
C32 0.0468(13) 0.0677(16) 0.0356(10) 0.0066(11) -0.0150(9) -0.0040(13)
C42 0.0534(16) 0.0844(19) 0.0422(13) -0.0241(13) -0.0189(12) -0.0017(14)
C52 0.0587(15) 0.0608(16) 0.0750(18) -0.0391(14) -0.0207(16) 0.0078(15)
C62 0.0435(12) 0.0406(12) 0.0548(14) -0.0151(10) -0.0173(11) 0.0082(10)
C72 0.0794(19) 0.0359(11) 0.0650(16) 0.0126(11) -0.0352(16) -0.0020(14)
C82 0.127(4) 0.071(2) 0.128(3) 0.058(2) -0.043(3) -0.028(2)
C92 0.108(3) 0.0485(17) 0.112(3) -0.0099(18) -0.014(2) 0.0241(18)
C102 0.0697(19) 0.0329(12) 0.105(2) -0.0125(14) -0.0443(18) 0.0104(12)
C112 0.093(3) 0.071(2) 0.165(4) 0.064(3) -0.052(3) -0.021(2)
C122 0.174(5) 0.080(3) 0.201(5) -0.077(3) -0.114(4) 0.082(3)
C13 0.0248(8) 0.0412(10) 0.0282(8) -0.0095(9) 0.0011(7) -0.0042(9)
C23 0.0350(11) 0.0440(12) 0.0447(12) -0.0130(10) -0.0017(9) 0.0025(9)
C33 0.0519(16) 0.0651(17) 0.0604(16) -0.0277(14) 0.0004(12) 0.0157(12)
C43 0.0498(15) 0.101(2) 0.0389(12) -0.0232(14) 0.0088(12) 0.0133(16)
C53 0.0456(13) 0.0803(19) 0.0330(11) -0.0036(11) 0.0070(9) -0.0111(12)
C63 0.0365(11) 0.0508(12) 0.0267(9) -0.0033(9) -0.0001(7) -0.0115(10)
C73 0.0504(14) 0.0360(12) 0.0733(17) -0.0079(11) -0.0020(13) 0.0039(10)
C83 0.084(2) 0.0581(17) 0.079(2) 0.0112(15) -0.0143(17) -0.0026(15)
C93 0.099(3) 0.0434(16) 0.125(3) -0.0151(18) -0.027(2) -0.0099(16)
C103 0.0666(16) 0.0450(13) 0.0330(11) -0.0004(9) 0.0035(11) -0.0177(11)
C113 0.0749(19) 0.0520(15) 0.0589(16) 0.0052(12) -0.0081(14) -0.0099(14)
C123 0.111(3) 0.070(2) 0.089(2) 0.0135(18) -0.039(2) -0.043(2)
N14 0.0251(8) 0.0625(11) 0.0359(8) -0.0090(9) 0.0005(6) -0.0001(9)
C14 0.0275(9) 0.0486(12) 0.0500(12) 0.0097(9) -0.0012(9) -0.0066(8)
C24 0.0292(11) 0.0422(13) 0.0859(19) 0.0037(12) 0.0066(11) -0.0019(9)
C34 0.0334(13) 0.0562(17) 0.144(3) 0.0093(19) -0.0023(18) 0.0041(12)
C44 0.0396(13) 0.089(2) 0.124(3) 0.031(3) -0.0206(18) 0.0019(16)
C54 0.0539(16) 0.106(2) 0.0650(17) 0.0291(19) -0.0211(14) -0.0372(19)
C64 0.0412(12) 0.091(2) 0.0431(12) 0.0110(13) -0.0023(10) -0.0263(14)
C74 0.0404(14) 0.0660(17) 0.111(3) -0.0431(18) 0.0219(16) -0.0082(13)
C84 0.074(3) 0.089(3) 0.312(9) -0.107(4) 0.014(4) 0.002(2)
C94 0.081(2) 0.166(4) 0.079(2) -0.045(3) 0.0258(19) -0.048(3)
C104 0.0542(18) 0.178(4) 0.0594(18) -0.054(2) 0.0193(15) -0.057(2)
C114 0.092(3) 0.478(13) 0.083(3) -0.130(5) 0.023(3) -0.125(6)
C124 0.100(3) 0.091(3) 0.207(6) -0.083(3) 0.081(3) -0.040(2)

loop_
_atom_type_symbol
_atom_type_description
_atom_type_scat_dispersion_real
_atom_type_scat_dispersion_imag
_atom_type_scat_source
C C 0.0033 0.0016 'International Tables Vol C Tables 4.2.6.8 and 6.1.1.4'
H H 0.0000 0.0000 'International Tables Vol C Tables 4.2.6.8 and 6.1.1.4'
N N 0.0061 0.0033 'International Tables Vol C Tables 4.2.6.8 and 6.1.1.4'
Fe Fe 0.3463 0.8444 'International Tables Vol C Tables 4.2.6.8 and 6.1.1.4'

loop_
_geom_angle_atom_site_label_1
_geom_angle_atom_site_label_2
_geom_angle_atom_site_label_3
_geom_angle
_geom_angle_site_symmetry_1
_geom_angle_site_symmetry_3
_geom_angle_publ_flag
N14 Fe1 N11 150.11(7) . . ?
N14 Fe1 N21 114.85(7) . . ?
N11 Fe1 N21 94.85(6) . . ?
C21 N11 C12 124.58(15) . . ?
C21 N11 Fe1 124.97(11) . . ?
C12 N11 Fe1 110.40(12) . . ?
C41 N21 C13 125.23(15) . . ?
C41 N21 Fe1 124.67(12) . . ?
C13 N21 Fe1 109.80(12) . . ?
C81 C11 C61 106.3(2) . . ?
C81 C11 C71 106.3(2) . . ?
C61 C11 C71 108.95(19) . . ?
C81 C11 C21 118.11(17) . . ?
C61 C11 C21 107.33(18) . . ?
C71 C11 C21 109.54(17) . . ?
N11 C21 C31 121.27(15) . . ?
N11 C21 C11 126.27(15) . . ?
C31 C21 C11 112.45(16) . . ?
C21 C31 C41 133.37(17) . . ?
N21 C41 C31 120.76(16) . . ?
N21 C41 C51 126.89(15) . . ?
C31 C41 C51 112.34(16) . . ?
C111 C51 C91 106.43(18) . . ?
C111 C51 C101 106.30(17) . . ?
C91 C51 C101 109.40(18) . . ?
C111 C51 C41 117.18(16) . . ?
C91 C51 C41 109.34(16) . . ?
C101 C51 C41 107.98(16) . . ?
C22 C12 C62 121.06(18) . . ?
C22 C12 N11 119.57(17) . . ?
C62 C12 N11 119.24(18) . . ?
C12 C22 C32 118.0(2) . . ?
C12 C22 C72 122.19(19) . . ?
C32 C22 C72 119.8(2) . . ?
C42 C32 C22 121.2(2) . . ?
C32 C42 C52 120.4(2) . . ?
C42 C52 C62 121.3(2) . . ?
C52 C62 C12 118.0(2) . . ?
C52 C62 C102 121.2(2) . . ?
C12 C62 C102 120.8(2) . . ?
C22 C72 C82 111.4(3) . . ?
C22 C72 C92 110.4(3) . . ?
C82 C72 C92 111.0(3) . . ?
C112 C102 C62 111.5(3) . . ?
C112 C102 C122 109.8(4) . . ?
C62 C102 C122 112.6(3) . . ?
C63 C13 C23 121.46(19) . . ?
C63 C13 N21 118.86(18) . . ?
C23 C13 N21 119.44(18) . . ?
C33 C23 C13 117.5(2) . . ?
C33 C23 C73 121.0(2) . . ?
C13 C23 C73 121.5(2) . . ?
C43 C33 C23 121.7(3) . . ?
C33 C43 C53 120.2(2) . . ?
C43 C53 C63 121.4(2) . . ?
C53 C63 C13 117.7(2) . . ?
C53 C63 C103 119.9(2) . . ?
C13 C63 C103 122.33(18) . . ?
C83 C73 C23 111.4(2) . . ?
C83 C73 C93 110.0(2) . . ?
C23 C73 C93 113.2(3) . . ?
C63 C103 C113 112.1(2) . . ?
C63 C103 C123 112.1(3) . . ?
C113 C103 C123 108.1(2) . . ?
C14 N14 Fe1 145.15(16) . . ?
N14 C14 C64 121.2(2) . . ?
N14 C14 C24 120.0(2) . . ?
C64 C14 C24 118.8(2) . . ?
C34 C24 C14 118.8(3) . . ?
C34 C24 C74 117.9(3) . . ?
C14 C24 C74 123.2(2) . . ?
C44 C34 C24 122.8(3) . . ?
C34 C44 C54 119.9(3) . . ?
C44 C54 C64 121.5(3) . . ?
C14 C64 C54 118.2(3) . . ?
C14 C64 C104 120.6(3) . . ?
C54 C64 C104 120.8(3) . . ?
C24 C74 C94 110.3(2) . . ?
C24 C74 C84 113.2(4) . . ?
C94 C74 C84 111.2(4) . . ?
C64 C104 C114 114.0(5) . . ?
C64 C104 C124 110.1(3) . . ?
C114 C104 C124 110.5(5) . . ?

loop_
_geom_bond_atom_site_label_1
_geom_bond_atom_site_label_2
_geom_bond_distance
_geom_bond_site_symmetry_2
_geom_bond_publ_flag
Fe1 N14 1.9066(17) . ?
Fe1 N11 1.9732(15) . ?
Fe1 N21 2.0176(15) . ?
N11 C21 1.342(2) . ?
N11 C12 1.439(2) . ?
N21 C41 1.327(2) . ?
N21 C13 1.439(2) . ?
C11 C81 1.532(3) . ?
C11 C61 1.541(4) . ?
C11 C71 1.543(3) . ?
C11 C21 1.560(2) . ?
C21 C31 1.399(2) . ?
C31 C41 1.409(2) . ?
C41 C51 1.564(2) . ?
C51 C111 1.533(3) . ?
C51 C91 1.539(3) . ?
C51 C101 1.539(3) . ?
C12 C22 1.404(3) . ?
C12 C62 1.404(3) . ?
C22 C32 1.405(3) . ?
C22 C72 1.511(3) . ?
C32 C42 1.361(4) . ?
C42 C52 1.375(4) . ?
C52 C62 1.394(3) . ?
C62 C102 1.526(4) . ?
C72 C82 1.537(4) . ?
C72 C92 1.545(5) . ?
C102 C112 1.524(6) . ?
C102 C122 1.534(5) . ?
C13 C63 1.405(3) . ?
C13 C23 1.409(3) . ?
C23 C33 1.402(3) . ?
C23 C73 1.520(4) . ?
C33 C43 1.363(5) . ?
C43 C53 1.374(4) . ?
C53 C63 1.402(3) . ?
C63 C103 1.515(4) . ?
C73 C83 1.517(4) . ?
C73 C93 1.539(4) . ?
C103 C113 1.523(4) . ?
C103 C123 1.524(4) . ?
N14 C14 1.402(3) . ?
C14 C64 1.409(4) . ?
C14 C24 1.421(4) . ?
C24 C34 1.397(4) . ?
C24 C74 1.511(4) . ?
C34 C44 1.321(5) . ?
C44 C54 1.373(5) . ?
C54 C64 1.416(4) . ?
C64 C104 1.496(5) . ?
C74 C94 1.529(6) . ?
C74 C84 1.530(5) . ?
C104 C114 1.536(5) . ?
C104 C124 1.563(7) . ?
